data_4089639
loop_
_publ_author_name
'Abell\'an-L\'opez, Antonio'
'Chicote, Mar\'ia-Teresa'
'Bautista, Delia'
'Vicente, Jos\'e'

_publ_section_title
;
 Cyclopalladated Complexes Derived from Phenylacetone Oxime. Insertion
 Reactions of Carbon Monoxide, Isocyanides, and Alkynes. Novel Amidines of
 the Isoquinoline Series
;
_journal_issue 24
_journal_name_full Organometallics
_journal_page_first 7612
_journal_paper_doi 10.1021/om4010912
_journal_volume 32
_journal_year 2013
_chemical_formula_sum 'C15 H17 Br N2 O Pd'
_chemical_formula_weight 427.62
_space_group_IT_number 61
_space_group_name_Hall '-P 2ac 2ab'
_space_group_name_H-M_alt 'P b c a'
_symmetry_cell_setting orthorhombic
_symmetry_space_group_name_H-M 'P b c a'
_atom_sites_solution_hydrogens geom
_atom_sites_solution_primary direct
_atom_sites_solution_secondary difmap
_audit_creation_method SHELXL-97
_cell_angle_alpha 90.00
_cell_angle_beta 90.00
_cell_angle_gamma 90.00
_cell_formula_units_Z 16
_cell_length_a 18.300(7)
_cell_length_b 15.977(6)
_cell_length_c 20.880(8)
_cell_measurement_reflns_used 7257
_cell_measurement_temperature 100(2)
_cell_measurement_theta_max 28.28
_cell_measurement_theta_min 2.58
_cell_volume 6105(4)
_computing_cell_refinement 'Bruker SAINT'
_computing_data_collection 'Bruker SMART'
_computing_data_reduction 'Bruker SAINT'
_computing_molecular_graphics 'Bruker SHELXTL'
_computing_publication_material 'Bruker SHELXTL'
_computing_structure_refinement 'SHELXL-97 (Sheldrick, 2008)'
_computing_structure_solution 'SHELXS-97 (Sheldrick, 2008)'
_diffrn_ambient_temperature 100(2)
_diffrn_detector_area_resol_mean 8.26
_diffrn_measured_fraction_theta_full 1.000
_diffrn_measured_fraction_theta_max 0.971
_diffrn_measurement_device_type 'Bruker Smart Apex CCD'
_diffrn_measurement_method 'omega and phi scans'
_diffrn_radiation_monochromator graphite
_diffrn_radiation_source 'fine-focus sealed tube'
_diffrn_radiation_type MoK\a
_diffrn_radiation_wavelength 0.71073
_diffrn_reflns_av_R_equivalents 0.0713
_diffrn_reflns_av_sigmaI/netI 0.0371
_diffrn_reflns_limit_h_max 24
_diffrn_reflns_limit_h_min -24
_diffrn_reflns_limit_k_max 21
_diffrn_reflns_limit_k_min -20
_diffrn_reflns_limit_l_max 27
_diffrn_reflns_limit_l_min -27
_diffrn_reflns_number 88744
_diffrn_reflns_theta_full 26.00
_diffrn_reflns_theta_max 28.53
_diffrn_reflns_theta_min 1.95
_exptl_absorpt_coefficient_mu 3.830
_exptl_absorpt_correction_T_max 0.8938
_exptl_absorpt_correction_T_min 0.3986
_exptl_absorpt_correction_type multi-scan
_exptl_absorpt_process_details SADABS
_exptl_crystal_colour colourless
_exptl_crystal_density_diffrn 1.861
_exptl_crystal_density_method 'not measured'
_exptl_crystal_description lath
_exptl_crystal_F_000 3360
_exptl_crystal_size_max 0.28
_exptl_crystal_size_mid 0.16
_exptl_crystal_size_min 0.03
_refine_diff_density_max 2.263
_refine_diff_density_min -0.871
_refine_diff_density_rms 0.159
_refine_ls_extinction_method none
_refine_ls_goodness_of_fit_ref 1.049
_refine_ls_hydrogen_treatment 'OH free with DFIX, rigid methyls other riding'
_refine_ls_matrix_type full
_refine_ls_number_parameters 373
_refine_ls_number_reflns 7536
_refine_ls_number_restraints 2
_refine_ls_restrained_S_all 1.049
_refine_ls_R_factor_all 0.0568
_refine_ls_R_factor_gt 0.0379
_refine_ls_shift/su_max 0.001
_refine_ls_shift/su_mean 0.000
_refine_ls_structure_factor_coef Fsqd
_refine_ls_weighting_details 'calc w=1/[\s^2^(Fo^2^)+(0.0569P)^2^+3.1395P] where P=(Fo^2^+2Fc^2^)/3'
_refine_ls_weighting_scheme calc
_refine_ls_wR_factor_gt 0.0888
_refine_ls_wR_factor_ref 0.0992
_reflns_number_gt 5875
_reflns_number_total 7536
_reflns_threshold_expression >2sigma(I)
_cod_data_source_file om4010912_si_002.cif
_cod_data_source_block aae06e1si
_cod_original_sg_symbol_H-M 'P bca'
_cod_database_code 4089639

loop_
_symmetry_equiv_pos_as_xyz
'x, y, z'
'-x+1/2, -y, z+1/2'
'-x, y+1/2, -z+1/2'
'x+1/2, -y+1/2, -z'
'-x, -y, -z'
'x-1/2, y, -z-1/2'
'x, -y-1/2, z-1/2'
'-x-1/2, y-1/2, z'

loop_
_atom_site_label
_atom_site_type_symbol
_atom_site_fract_x
_atom_site_fract_y
_atom_site_fract_z
_atom_site_U_iso_or_equiv
_atom_site_adp_type
_atom_site_occupancy
_atom_site_symmetry_multiplicity
_atom_site_calc_flag
_atom_site_refinement_flags
Pd1 Pd 0.009850(14) 0.845453(16) 0.142403(11) 0.02022(8) Uani 1 1 d .
Br1 Br -0.114441(19) 0.82142(2) 0.198139(16) 0.02714(10) Uani 1 1 d .
N1 N -0.04097(16) 0.88539(17) 0.06162(13) 0.0231(6) Uani 1 1 d .
O1 O -0.11084(13) 0.92133(17) 0.06857(12) 0.0285(6) Uani 1 1 d D
H01 H -0.124(2) 0.909(3) 0.1050(12) 0.042(13) Uiso 1 1 d D
N2 N 0.06724(16) 0.80512(17) 0.22085(13) 0.0224(6) Uani 1 1 d .
C1 C 0.10332(19) 0.8842(2) 0.10327(15) 0.0226(7) Uani 1 1 d .
C2 C 0.11410(19) 0.8812(2) 0.03664(16) 0.0225(7) Uani 1 1 d .
C3 C 0.1778(2) 0.9153(2) 0.01044(17) 0.0273(7) Uani 1 1 d .
H3 H 0.1854 0.9120 -0.0345 0.033 Uiso 1 1 calc R
C4 C 0.2298(2) 0.9536(2) 0.04836(17) 0.0310(8) Uani 1 1 d .
H4 H 0.2725 0.9772 0.0297 0.037 Uiso 1 1 calc R
C5 C 0.2189(2) 0.9571(2) 0.11386(17) 0.0304(8) Uani 1 1 d .
H5 H 0.2543 0.9833 0.1404 0.037 Uiso 1 1 calc R
C6 C 0.15635(19) 0.9225(2) 0.14107(16) 0.0257(7) Uani 1 1 d .
H6 H 0.1497 0.9251 0.1862 0.031 Uiso 1 1 calc R
C7 C 0.0565(2) 0.8434(2) -0.00665(16) 0.0265(7) Uani 1 1 d .
H7A H 0.0709 0.8526 -0.0518 0.032 Uiso 1 1 calc R
H7B H 0.0547 0.7822 0.0008 0.032 Uiso 1 1 calc R
C8 C -0.01855(19) 0.8792(2) 0.00367(16) 0.0232(7) Uani 1 1 d .
C9 C -0.0627(2) 0.9056(2) -0.05347(16) 0.0286(8) Uani 1 1 d .
H9A H -0.1123 0.9204 -0.0397 0.043 Uiso 1 1 calc R
H9B H -0.0651 0.8594 -0.0843 0.043 Uiso 1 1 calc R
H9C H -0.0396 0.9542 -0.0737 0.043 Uiso 1 1 calc R
C12 C 0.05474(19) 0.8387(2) 0.27898(16) 0.0252(7) Uani 1 1 d .
H12 H 0.0149 0.8762 0.2840 0.030 Uiso 1 1 calc R
C13 C 0.0976(2) 0.8206(2) 0.33168(16) 0.0271(7) Uani 1 1 d .
H13 H 0.0867 0.8451 0.3720 0.033 Uiso 1 1 calc R
C14 C 0.15680(19) 0.7663(2) 0.32569(16) 0.0258(7) Uani 1 1 d .
C15 C 0.16818(19) 0.7307(2) 0.26538(16) 0.0265(7) Uani 1 1 d .
H15 H 0.2072 0.6923 0.2592 0.032 Uiso 1 1 calc R
C16 C 0.12307(19) 0.7510(2) 0.21464(16) 0.0241(7) Uani 1 1 d .
H16 H 0.1318 0.7259 0.1741 0.029 Uiso 1 1 calc R
C17 C 0.2065(2) 0.7479(3) 0.38092(17) 0.0344(9) Uani 1 1 d .
H17A H 0.2489 0.7854 0.3792 0.052 Uiso 1 1 calc R
H17B H 0.2231 0.6897 0.3784 0.052 Uiso 1 1 calc R
H17C H 0.1801 0.7567 0.4212 0.052 Uiso 1 1 calc R
Pd2 Pd 0.991920(14) 0.600789(16) 0.098990(12) 0.02184(8) Uani 1 1 d .
N3 N 1.04005(16) 0.56608(17) 0.18191(13) 0.0237(6) Uani 1 1 d .
O2 O 1.11210(14) 0.53340(17) 0.17903(13) 0.0310(6) Uani 1 1 d D
H02 H 1.128(2) 0.551(2) 0.1435(12) 0.026(10) Uiso 1 1 d D
N4 N 0.93394(16) 0.64523(18) 0.02218(13) 0.0246(6) Uani 1 1 d .
Br2 Br 1.11742(2) 0.63260(2) 0.047822(17) 0.02906(10) Uani 1 1 d .
C1A C 0.89856(19) 0.5600(2) 0.13640(16) 0.0250(7) Uani 1 1 d .
C2A C 0.88362(18) 0.5716(2) 0.20179(16) 0.0235(7) Uani 1 1 d .
C3A C 0.8166(2) 0.5454(2) 0.22602(18) 0.0322(8) Uani 1 1 d .
H3A H 0.8048 0.5567 0.2695 0.039 Uiso 1 1 calc R
C4A C 0.7666(2) 0.5033(3) 0.1880(2) 0.0392(10) Uani 1 1 d .
H4A H 0.7215 0.4848 0.2055 0.047 Uiso 1 1 calc R
C5A C 0.7829(2) 0.4884(2) 0.1241(2) 0.0363(9) Uani 1 1 d .
H5A H 0.7496 0.4583 0.0980 0.044 Uiso 1 1 calc R
C6A C 0.8481(2) 0.5176(2) 0.09844(17) 0.0292(8) Uani 1 1 d .
H6A H 0.8584 0.5087 0.0544 0.035 Uiso 1 1 calc R
C7A C 0.9396(2) 0.6101(2) 0.24593(16) 0.0291(8) Uani 1 1 d .
H7A1 H 0.9408 0.6712 0.2383 0.035 Uiso 1 1 calc R
H7A2 H 0.9237 0.6012 0.2907 0.035 Uiso 1 1 calc R
C8A C 1.01546(19) 0.5762(2) 0.23843(16) 0.0241(7) Uani 1 1 d .
C9A C 1.0581(2) 0.5578(2) 0.29780(16) 0.0318(8) Uani 1 1 d .
H9A1 H 1.0398 0.5062 0.3174 0.048 Uiso 1 1 calc R
H9A2 H 1.0528 0.6043 0.3281 0.048 Uiso 1 1 calc R
H9A3 H 1.1098 0.5509 0.2868 0.048 Uiso 1 1 calc R
C12A C 0.9458(2) 0.6205(2) -0.03889(16) 0.0283(8) Uani 1 1 d .
H12A H 0.9833 0.5810 -0.0474 0.034 Uiso 1 1 calc R
C13A C 0.9046(2) 0.6512(2) -0.08932(16) 0.0287(8) Uani 1 1 d .
H13A H 0.9142 0.6322 -0.1316 0.034 Uiso 1 1 calc R
C14A C 0.8495(2) 0.7095(2) -0.07902(16) 0.0274(8) Uani 1 1 d .
C15A C 0.83793(19) 0.7342(2) -0.01556(15) 0.0262(7) Uani 1 1 d .
H15A H 0.8008 0.7738 -0.0058 0.031 Uiso 1 1 calc R
C16A C 0.88036(19) 0.7012(2) 0.03288(16) 0.0253(7) Uani 1 1 d .
H16A H 0.8714 0.7188 0.0756 0.030 Uiso 1 1 calc R
C17A C 0.8038(2) 0.7444(3) -0.13218(17) 0.0366(9) Uani 1 1 d .
H17D H 0.8256 0.7294 -0.1735 0.055 Uiso 1 1 calc R
H17E H 0.8015 0.8055 -0.1283 0.055 Uiso 1 1 calc R
H17F H 0.7543 0.7212 -0.1295 0.055 Uiso 1 1 calc R

loop_
_atom_site_aniso_label
_atom_site_aniso_U_11
_atom_site_aniso_U_22
_atom_site_aniso_U_33
_atom_site_aniso_U_23
_atom_site_aniso_U_13
_atom_site_aniso_U_12
Pd1 0.01987(15) 0.02354(14) 0.01725(13) 0.00086(9) -0.00018(9) 0.00049(10)
Br1 0.0234(2) 0.03318(19) 0.02484(18) 0.00267(14) 0.00183(13) 0.00000(14)
N1 0.0197(15) 0.0265(14) 0.0230(14) 0.0016(11) -0.0014(12) 0.0003(11)
O1 0.0231(14) 0.0373(14) 0.0250(13) 0.0039(11) 0.0005(10) 0.0086(11)
N2 0.0207(15) 0.0264(14) 0.0200(13) 0.0017(11) -0.0023(11) -0.0005(11)
C1 0.0230(19) 0.0228(16) 0.0221(16) 0.0012(13) 0.0021(13) -0.0002(13)
C2 0.0248(19) 0.0207(16) 0.0222(16) -0.0006(13) 0.0020(13) 0.0030(13)
C3 0.028(2) 0.0288(18) 0.0253(17) 0.0010(14) 0.0067(14) 0.0032(15)
C4 0.026(2) 0.0334(19) 0.0336(19) 0.0023(15) 0.0095(15) -0.0027(16)
C5 0.026(2) 0.0343(19) 0.0306(18) -0.0042(15) 0.0010(15) -0.0027(15)
C6 0.0246(19) 0.0292(18) 0.0234(16) 0.0005(13) 0.0023(14) -0.0009(14)
C7 0.030(2) 0.0294(18) 0.0201(16) -0.0008(14) 0.0007(14) 0.0009(15)
C8 0.0259(19) 0.0202(16) 0.0234(16) 0.0001(13) -0.0010(14) -0.0029(13)
C9 0.034(2) 0.0307(18) 0.0212(16) 0.0016(14) -0.0025(15) 0.0027(16)
C12 0.0206(19) 0.0320(18) 0.0230(16) -0.0013(14) 0.0031(14) 0.0026(14)
C13 0.0249(19) 0.0359(19) 0.0206(16) 0.0012(14) 0.0024(14) -0.0029(15)
C14 0.0202(18) 0.0327(18) 0.0244(16) 0.0066(14) -0.0016(14) -0.0050(14)
C15 0.0229(18) 0.0289(17) 0.0279(17) 0.0056(14) 0.0009(14) 0.0009(14)
C16 0.0243(19) 0.0244(16) 0.0237(16) 0.0015(13) 0.0011(13) 0.0002(13)
C17 0.028(2) 0.051(2) 0.0248(17) 0.0107(16) -0.0026(15) -0.0023(17)
Pd2 0.02140(15) 0.02484(14) 0.01928(14) 0.00013(9) 0.00051(10) -0.00010(10)
N3 0.0208(15) 0.0236(14) 0.0267(14) 0.0000(12) -0.0018(12) 0.0029(12)
O2 0.0213(14) 0.0410(15) 0.0307(14) 0.0039(12) 0.0020(11) 0.0083(11)
N4 0.0255(17) 0.0273(15) 0.0210(14) 0.0003(11) -0.0005(12) -0.0008(12)
Br2 0.0261(2) 0.0327(2) 0.02838(19) 0.00041(14) 0.00551(14) 0.00193(15)
C1A 0.0221(19) 0.0284(17) 0.0245(16) 0.0055(14) -0.0018(13) 0.0018(14)
C2A 0.0192(18) 0.0253(17) 0.0260(17) 0.0063(14) 0.0014(13) 0.0044(13)
C3A 0.028(2) 0.037(2) 0.0322(19) 0.0153(16) 0.0028(15) 0.0092(16)
C4A 0.021(2) 0.042(2) 0.054(2) 0.0220(19) 0.0009(18) 0.0023(17)
C5A 0.027(2) 0.036(2) 0.046(2) 0.0123(18) -0.0073(18) -0.0060(16)
C6A 0.028(2) 0.0293(18) 0.0306(19) 0.0058(15) -0.0062(15) -0.0017(15)
C7A 0.033(2) 0.0314(18) 0.0224(17) 0.0008(14) 0.0006(15) 0.0081(16)
C8A 0.0274(19) 0.0227(16) 0.0224(16) 0.0022(13) -0.0027(14) -0.0010(14)
C9A 0.033(2) 0.038(2) 0.0237(17) 0.0036(15) -0.0047(15) 0.0000(17)
C12A 0.031(2) 0.0309(19) 0.0229(17) -0.0027(14) 0.0036(15) -0.0021(15)
C13A 0.036(2) 0.0344(19) 0.0158(15) -0.0036(14) 0.0033(14) -0.0044(16)
C14A 0.025(2) 0.0344(19) 0.0230(17) 0.0026(14) -0.0018(14) -0.0068(15)
C15A 0.0237(19) 0.0327(18) 0.0222(16) 0.0004(14) 0.0032(14) 0.0010(15)
C16A 0.027(2) 0.0286(18) 0.0202(16) -0.0012(14) 0.0016(13) -0.0018(14)
C17A 0.038(2) 0.050(2) 0.0227(17) 0.0058(17) -0.0044(16) -0.0023(19)

loop_
_atom_type_symbol
_atom_type_description
_atom_type_scat_dispersion_real
_atom_type_scat_dispersion_imag
_atom_type_scat_source
C C 0.0033 0.0016 'International Tables Vol C Tables 4.2.6.8 and 6.1.1.4'
H H 0.0000 0.0000 'International Tables Vol C Tables 4.2.6.8 and 6.1.1.4'
N N 0.0061 0.0033 'International Tables Vol C Tables 4.2.6.8 and 6.1.1.4'
O O 0.0106 0.0060 'International Tables Vol C Tables 4.2.6.8 and 6.1.1.4'
Br Br -0.2901 2.4595 'International Tables Vol C Tables 4.2.6.8 and 6.1.1.4'
Pd Pd -0.9988 1.0072 'International Tables Vol C Tables 4.2.6.8 and 6.1.1.4'

loop_
_geom_angle_atom_site_label_1
_geom_angle_atom_site_label_2
_geom_angle_atom_site_label_3
_geom_angle
C1 Pd1 N1 87.42(13)
C1 Pd1 N2 89.17(13)
N1 Pd1 N2 176.40(11)
C1 Pd1 Br1 170.35(10)
N1 Pd1 Br1 91.01(9)
N2 Pd1 Br1 92.54(8)
C8 N1 O1 114.8(3)
C8 N1 Pd1 127.9(2)
O1 N1 Pd1 117.29(19)
C16 N2 C12 118.2(3)
C16 N2 Pd1 121.0(2)
C12 N2 Pd1 120.6(2)
C6 C1 C2 118.6(3)
C6 C1 Pd1 120.1(2)
C2 C1 Pd1 121.0(3)
C3 C2 C1 119.4(3)
C3 C2 C7 120.1(3)
C1 C2 C7 120.4(3)
C4 C3 C2 121.5(3)
C3 C4 C5 119.0(3)
C4 C5 C6 120.4(3)
C1 C6 C5 121.1(3)
C8 C7 C2 113.5(3)
N1 C8 C9 123.8(3)
N1 C8 C7 117.2(3)
C9 C8 C7 119.0(3)
N2 C12 C13 122.6(3)
C12 C13 C14 120.0(3)
C13 C14 C15 116.8(3)
C13 C14 C17 121.7(3)
C15 C14 C17 121.6(3)
C16 C15 C14 120.4(3)
N2 C16 C15 122.1(3)
C1A Pd2 N3 87.01(13)
C1A Pd2 N4 88.64(13)
N3 Pd2 N4 172.44(11)
C1A Pd2 Br2 172.20(10)
N3 Pd2 Br2 91.19(9)
N4 Pd2 Br2 93.92(9)
C8A N3 O2 114.5(3)
C8A N3 Pd2 127.2(2)
O2 N3 Pd2 118.0(2)
C16A N4 C12A 117.9(3)
C16A N4 Pd2 118.5(2)
C12A N4 Pd2 123.6(2)
C6A C1A C2A 119.2(3)
C6A C1A Pd2 120.4(3)
C2A C1A Pd2 120.4(3)
C3A C2A C1A 119.0(3)
C3A C2A C7A 119.9(3)
C1A C2A C7A 121.0(3)
C4A C3A C2A 121.3(4)
C3A C4A C5A 119.5(4)
C4A C5A C6A 119.9(4)
C5A C6A C1A 120.9(4)
C8A C7A C2A 114.7(3)
N3 C8A C9A 124.0(3)
N3 C8A C7A 118.1(3)
C9A C8A C7A 117.9(3)
N4 C12A C13A 121.8(3)
C12A C13A C14A 121.0(3)
C13A C14A C15A 116.5(3)
C13A C14A C17A 122.7(3)
C15A C14A C17A 120.8(3)
C16A C15A C14A 120.1(3)
N4 C16A C15A 122.8(3)

loop_
_geom_bond_atom_site_label_1
_geom_bond_atom_site_label_2
_geom_bond_distance
Pd1 C1 1.994(3)
Pd1 N1 2.029(3)
Pd1 N2 2.050(3)
Pd1 Br1 2.5836(9)
N1 C8 1.282(4)
N1 O1 1.409(4)
N2 C16 1.345(4)
N2 C12 1.346(4)
C1 C6 1.393(5)
C1 C2 1.406(4)
C2 C3 1.398(5)
C2 C7 1.515(5)
C3 C4 1.382(5)
C4 C5 1.383(5)
C5 C6 1.393(5)
C7 C8 1.503(5)
C8 C9 1.502(5)
C12 C13 1.382(5)
C13 C14 1.393(5)
C14 C15 1.398(5)
C14 C17 1.498(5)
C15 C16 1.382(5)
Pd2 C1A 1.988(4)
Pd2 N3 2.020(3)
Pd2 N4 2.050(3)
Pd2 Br2 2.5835(9)
N3 C8A 1.274(4)
N3 O2 1.419(4)
N4 C16A 1.346(4)
N4 C12A 1.352(4)
C1A C6A 1.393(5)
C1A C2A 1.405(5)
C2A C3A 1.391(5)
C2A C7A 1.509(5)
C3A C4A 1.385(6)
C4A C5A 1.387(6)
C5A C6A 1.388(5)
C7A C8A 1.498(5)
C8A C9A 1.494(5)
C12A C13A 1.384(5)
C13A C14A 1.390(5)
C14A C15A 1.399(5)
C14A C17A 1.498(5)
C15A C16A 1.380(5)

loop_
_geom_hbond_atom_site_label_D
_geom_hbond_atom_site_label_H
_geom_hbond_atom_site_label_A
_geom_hbond_distance_DH
_geom_hbond_distance_HA
_geom_hbond_distance_DA
_geom_hbond_angle_DHA
_geom_hbond_site_symmetry_A
O1 H01 Br1 0.825(19) 2.40(3) 3.142(3) 150(4) .
O2 H02 Br2 0.845(18) 2.40(2) 3.167(3) 151(3) .
C7 H7B Br2 0.99 2.83 3.725(4) 151.1 1_455
C7A H7A1 Br1 0.99 2.74 3.657(4) 155.0 1_655
